data_4129122
loop_
_publ_author_name
'Pei, Xiaokun'
'B\"urgi, Hans-Beat'
'Kapustin, Eugene A.'
'Liu, Yuzhong'
'Yaghi, Omar M.'

_publ_section_title
;
 Coordinative Alignment in the Pores of MOFs for the Structural
 Determination of N-, S-, and P-Containing Organic Compounds Including
 Complex Chiral Molecules.
;
_journal_issue 47
_journal_name_full 'Journal of the American Chemical Society'
_journal_page_first 18862
_journal_page_last 18869
_journal_paper_doi 10.1021/jacs.9b10501
_journal_volume 141
_journal_year 2019
_chemical_absolute_configuration ad
_chemical_formula_moiety 'C31 H21 Al2 Br N2 O8'
_chemical_formula_sum 'C31 H21 Al2 Br N2 O8'
_chemical_formula_weight 683.37
_space_group_crystal_system tetragonal
_space_group_IT_number 94
_space_group_name_Hall 'P 4n 2n'
_space_group_name_H-M_alt 'P 42 21 2'
_atom_sites_solution_hydrogens geom
_atom_sites_solution_primary direct
_atom_sites_solution_secondary difmap
_audit_creation_date 2019-04-07
_audit_creation_method
;
Olex2 1.2
(compiled 2018.05.29 svn.r3508 for OlexSys, GUI svn.r5506)
;
_cell_angle_alpha 90
_cell_angle_beta 90
_cell_angle_gamma 90
_cell_formula_units_Z 8
_cell_length_a 19.4353(6)
_cell_length_b 19.4353(6)
_cell_length_c 35.7957(11)
_cell_measurement_reflns_used 9869
_cell_measurement_temperature 100
_cell_measurement_theta_max 23.94
_cell_measurement_theta_min 2.47
_cell_volume 13521.1(7)
_computing_cell_refinement 'SAINT V8.38A Bruker-AXS, Madison WI'
_computing_data_collection 'Bruker APEX3 Bruker-AXS, Madison WI'
_computing_data_reduction 'SAINT V8.38A Bruker-AXS, Madison WI'
_computing_molecular_graphics 'Olex2 (Dolomanov et al., 2009)'
_computing_publication_material 'Olex2 (Dolomanov et al., 2009)'
_computing_structure_refinement 'ShelXL (Sheldrick, 2015)'
_computing_structure_solution 'ShelXS (Sheldrick, 2008)'
_diffrn_ambient_temperature 100
_diffrn_detector_area_resol_mean 7.39
_diffrn_measured_fraction_theta_full 0.996
_diffrn_measured_fraction_theta_max 0.985
_diffrn_measurement_device_type 'Bruker D8 with PHOTON-II Detector'
_diffrn_measurement_method '\f and \w shutterless scans'
_diffrn_radiation_monochromator 'silicon 111'
_diffrn_radiation_type synchrotron
_diffrn_radiation_wavelength 0.7288
_diffrn_reflns_av_R_equivalents 0.0727
_diffrn_reflns_av_unetI/netI 0.0497
_diffrn_reflns_Laue_measured_fraction_full 0.996
_diffrn_reflns_Laue_measured_fraction_max 0.985
_diffrn_reflns_limit_h_max 21
_diffrn_reflns_limit_h_min -25
_diffrn_reflns_limit_k_max 20
_diffrn_reflns_limit_k_min -24
_diffrn_reflns_limit_l_max 47
_diffrn_reflns_limit_l_min -39
_diffrn_reflns_number 100616
_diffrn_reflns_point_group_measured_fraction_full 0.997
_diffrn_reflns_point_group_measured_fraction_max 0.984
_diffrn_reflns_theta_full 25.930
_diffrn_reflns_theta_max 29.191
_diffrn_reflns_theta_min 2.149
_diffrn_source
;
Advanced Light Source, station 12.2.1
;
_diffrn_standards_number 0
_exptl_absorpt_coefficient_mu 0.662
_exptl_absorpt_correction_T_max 0.7458
_exptl_absorpt_correction_T_min 0.6502
_exptl_absorpt_correction_type multi-scan
_exptl_absorpt_process_details
;
SADABS-2016/2 (Bruker,2016/2) was used for absorption correction. wR2(int)
was 0.1569 before and 0.0685 after correction. The Ratio of minimum to maximum
transmission is 0.8718. The \l/2 correction factor is Not present.
;
_exptl_crystal_colour 'clear colourless'
_exptl_crystal_density_diffrn 0.671
_exptl_crystal_description block
_exptl_crystal_F_000 2768
_exptl_crystal_size_max 0.071
_exptl_crystal_size_mid 0.064
_exptl_crystal_size_min 0.054
_refine_diff_density_max 1.376
_refine_diff_density_min -1.756
_refine_diff_density_rms 0.102
_refine_ls_abs_structure_details
;
 Flack x determined using 5444 quotients [(I+)-(I-)]/[(I+)+(I-)]
 (Parsons, Flack and Wagner, Acta Cryst. B69 (2013) 249-259).
;
_refine_ls_abs_structure_Flack -0.003(3)
_refine_ls_extinction_method none
_refine_ls_goodness_of_fit_ref 1.009
_refine_ls_hydrogen_treatment constr
_refine_ls_matrix_type full
_refine_ls_number_parameters 399
_refine_ls_number_reflns 16738
_refine_ls_number_restraints 0
_refine_ls_restrained_S_all 1.009
_refine_ls_R_factor_all 0.0777
_refine_ls_R_factor_gt 0.0654
_refine_ls_shift/su_max 0.000
_refine_ls_shift/su_mean 0.000
_refine_ls_structure_factor_coef Fsqd
_refine_ls_weighting_details 'w=1/[\s^2^(Fo^2^)+(0.1385P)^2^+4.1029P] where P=(Fo^2^+2Fc^2^)/3'
_refine_ls_weighting_scheme calc
_refine_ls_wR_factor_gt 0.1850
_refine_ls_wR_factor_ref 0.1970
_reflns_Friedel_coverage 0.798
_reflns_Friedel_fraction_full 0.999
_reflns_Friedel_fraction_max 0.983
_reflns_number_gt 14214
_reflns_number_total 16738
_reflns_threshold_expression 'I > 2\s(I)'
_cod_data_source_file ja9b10501_si_008.cif
_cod_data_source_block delta-MOF-520-21
_cod_depositor_comments
;
The following automatic conversions were performed:

data item '_atom_sites_solution_secondary' value 'diffmap' was
changed to 'difmap'.

Automatic conversion script
Id: cif_fix_values 6909 2019-04-08 15:41:33Z antanas 

 Adding full bibliography for 4129110--4129131.cif.
;
_cod_original_cell_volume 13521.1(9)
_cod_database_code 4129122
_shelx_shelxl_version_number 2018/3
_shelx_space_group_comment
;
The symmetry employed for this shelxl refinement is uniquely defined
by the following loop, which should always be used as a source of
symmetry information in preference to the above space-group names.
They are only intended as comments.
;
_shelx_estimated_absorpt_t_max 0.965
_shelx_estimated_absorpt_t_min 0.954
_olex2_refinement_description
;
1. Fixed Uiso
 At 1.2 times of:
  All C(H) groups, All O(H) groups
 At 1.5 times of:
  All C(H,H,H) groups
2.a Aromatic/amide H refined with riding coordinates:
 O8(H8), O7(H7), C3(H3), C4(H4), C26(H26), C19(H19), C7(H7A), C20(H20),
 C27(H27), C9(H9), C16(H16), C11(H11), C15(H15), C22(H22), C23(H23), C13(H13),
 C6(H6), C1G(H1G)
2.b Idealised Me refined as rotating group:
 C4G(H4GA,H4GB,H4GC)
;
_olex2_submission_special_instructions 'No special instructions were received'

loop_
_space_group_symop_operation_xyz
'x, y, z'
'-y+1/2, x+1/2, z+1/2'
'-x, -y, z'
'y+1/2, -x+1/2, z+1/2'
'x+1/2, -y+1/2, -z+1/2'
'-x+1/2, y+1/2, -z+1/2'
'y, x, -z'
'-y, -x, -z'

loop_
_atom_site_label
_atom_site_type_symbol
_atom_site_fract_x
_atom_site_fract_y
_atom_site_fract_z
_atom_site_U_iso_or_equiv
_atom_site_adp_type
_atom_site_occupancy
_atom_site_site_symmetry_order
_atom_site_calc_flag
_atom_site_refinement_flags_posn
_atom_site_refinement_flags_adp
_atom_site_refinement_flags_occupancy
_atom_site_disorder_assembly
_atom_site_disorder_group
Al1 Al 0.15998(5) 0.15998(5) 0.000000 0.0164(2) Uani 1 2 d S T P . .
Al2 Al 0.11863(5) 0.10410(5) 0.08166(2) 0.01723(19) Uani 1 1 d . . . . .
Al3 Al 0.000000 0.000000 0.11598(3) 0.0170(2) Uani 1 2 d S T P . .
O8 O 0.06311(12) 0.02703(11) 0.08005(6) 0.0191(4) Uani 1 1 d . . . . .
H8 H 0.067317 -0.001621 0.058666 0.023 Uiso 1 1 calc R . . . .
O2 O 0.06047(13) 0.02601(12) 0.15500(6) 0.0215(5) Uani 1 1 d . . . . .
O7 O 0.09394(12) 0.13254(12) 0.03443(6) 0.0214(5) Uani 1 1 d . . . . .
H7 H 0.046719 0.133173 0.027577 0.026 Uiso 1 1 calc R . . . .
O1 O 0.15054(13) 0.08075(12) 0.12969(6) 0.0246(5) Uani 1 1 d . . . . .
C1 C 0.11935(18) 0.05352(16) 0.15649(9) 0.0208(6) Uani 1 1 d . . . . .
C2 C 0.1544(2) 0.05437(17) 0.19358(9) 0.0251(7) Uani 1 1 d . . . . .
C14 C 0.2990(2) -0.07184(18) 0.37550(9) 0.0285(7) Uani 1 1 d . . . . .
C3 C 0.1252(2) 0.02085(19) 0.22398(9) 0.0300(8) Uani 1 1 d . . . . .
H3 H 0.082873 -0.002967 0.221178 0.036 Uiso 1 1 calc R . . . .
C25 C 0.48624(17) 0.35279(16) 0.38588(8) 0.0198(6) Uani 1 1 d . . . . .
C4 C 0.1579(2) 0.0221(2) 0.25837(10) 0.0327(8) Uani 1 1 d . . . . .
H4 H 0.137323 -0.000414 0.279100 0.039 Uiso 1 1 calc R . . . .
C18 C 0.31710(17) -0.26453(17) 0.43338(8) 0.0202(6) Uani 1 1 d . . . . .
C24 C 0.44381(19) 0.29098(17) 0.37678(9) 0.0242(7) Uani 1 1 d . . . . .
C8 C 0.2567(2) 0.05588(19) 0.29928(10) 0.0326(9) Uani 1 1 d . . . . .
C26 C 0.37775(19) 0.29808(18) 0.36229(10) 0.0270(7) Uani 1 1 d . . . . .
H26 H 0.358723 0.342679 0.358911 0.032 Uiso 1 1 calc R . . . .
C19 C 0.2970(2) -0.13648(18) 0.43349(9) 0.0285(7) Uani 1 1 d . . . . .
H19 H 0.292249 -0.137635 0.459894 0.034 Uiso 1 1 calc R . . . .
C17 C 0.30823(18) -0.19678(17) 0.41387(9) 0.0223(6) Uani 1 1 d . . . . .
C7 C 0.2169(2) 0.0888(2) 0.19766(10) 0.0305(8) Uani 1 1 d . . . . .
H7A H 0.236986 0.111784 0.176938 0.037 Uiso 1 1 calc R . . . .
C10 C 0.2941(2) -0.00674(19) 0.35472(10) 0.0316(8) Uani 1 1 d . . . . .
C5 C 0.2203(2) 0.05602(19) 0.26294(10) 0.0303(8) Uani 1 1 d . . . . .
C20 C 0.2927(2) -0.07437(18) 0.41458(10) 0.0312(8) Uani 1 1 d . . . . .
H20 H 0.285474 -0.033057 0.428204 0.037 Uiso 1 1 calc R . . . .
C27 C 0.3397(2) 0.24079(19) 0.35280(11) 0.0312(8) Uani 1 1 d . . . . .
H27 H 0.294956 0.246297 0.342605 0.037 Uiso 1 1 calc R . . . .
C9 C 0.2588(2) -0.0040(2) 0.32093(10) 0.0332(8) Uani 1 1 d . . . . .
H9 H 0.235534 -0.043917 0.312316 0.040 Uiso 1 1 calc R . . . .
C16 C 0.3144(2) -0.19542(19) 0.37514(9) 0.0283(7) Uani 1 1 d . . . . .
H16 H 0.321876 -0.236845 0.361652 0.034 Uiso 1 1 calc R . . . .
C11 C 0.3288(2) 0.05296(18) 0.36707(10) 0.0318(8) Uani 1 1 d . . . . .
H11 H 0.353414 0.052071 0.390005 0.038 Uiso 1 1 calc R . . . .
C15 C 0.3095(2) -0.13349(19) 0.35645(9) 0.0318(8) Uani 1 1 d . . . . .
H15 H 0.313464 -0.132866 0.329998 0.038 Uiso 1 1 calc R . . . .
C22 C 0.4320(2) 0.16820(18) 0.37344(11) 0.0332(9) Uani 1 1 d . . . . .
H22 H 0.450652 0.123679 0.377686 0.040 Uiso 1 1 calc R . . . .
C21 C 0.3665(2) 0.17445(18) 0.35804(10) 0.0293(8) Uani 1 1 d . . . . .
C23 C 0.4703(2) 0.22540(18) 0.38263(11) 0.0313(8) Uani 1 1 d . . . . .
H23 H 0.515028 0.220029 0.392985 0.038 Uiso 1 1 calc R . . . .
C13 C 0.2909(2) 0.11382(19) 0.31239(10) 0.0331(9) Uani 1 1 d . . . . .
H13 H 0.289522 0.154994 0.298106 0.040 Uiso 1 1 calc R . . . .
C12 C 0.3273(2) 0.11309(18) 0.34593(10) 0.0320(8) Uani 1 1 d . . . . .
C6 C 0.2494(2) 0.0894(2) 0.23202(11) 0.0329(8) Uani 1 1 d . . . . .
H6 H 0.292104 0.112723 0.234709 0.039 Uiso 1 1 calc R . . . .
O5 O 0.54662(13) 0.34182(12) 0.39675(6) 0.0229(5) Uani 1 1 d . . . . .
O3 O 0.32699(12) -0.31567(12) 0.41284(6) 0.0217(5) Uani 1 1 d . . . . .
O6 O 0.45846(12) 0.41133(11) 0.38185(6) 0.0205(4) Uani 1 1 d . . . . .
O4 O 0.31538(13) -0.26515(12) 0.46859(6) 0.0217(5) Uani 1 1 d . . . . .
N2G N 0.19817(17) 0.05790(16) 0.05714(8) 0.0267(6) Uani 1 1 d . . . A 1
C3G C 0.2398(3) 0.0051(2) 0.06403(13) 0.0437(10) Uani 1 1 d . . . . .
C2G C 0.2905(3) 0.0047(3) 0.03664(16) 0.0600(15) Uani 1 1 d . . . . .
Br1G Br 0.36168(6) -0.05972(7) 0.03177(3) 0.1478(6) Uani 1 1 d . . . . .
N1G N 0.22188(16) 0.09222(17) 0.02513(8) 0.0269(6) Uani 1 1 d . . . A 1
C1G C 0.2773(3) 0.0591(3) 0.01328(14) 0.0497(12) Uani 1 1 d . . . . .
H1G H 0.303756 0.071182 -0.008046 0.060 Uiso 1 1 calc R . . A .
C4G C 0.2298(3) -0.0424(3) 0.09572(17) 0.0618(16) Uani 1 1 d . . . . .
H4GA H 0.235004 -0.017169 0.119242 0.093 Uiso 1 1 calc GR . . . .
H4GB H 0.264233 -0.079215 0.094503 0.093 Uiso 1 1 calc GR . . . .
H4GC H 0.183609 -0.062481 0.094447 0.093 Uiso 1 1 calc GR . . . .

loop_
_atom_site_aniso_label
_atom_site_aniso_U_11
_atom_site_aniso_U_22
_atom_site_aniso_U_33
_atom_site_aniso_U_23
_atom_site_aniso_U_13
_atom_site_aniso_U_12
Al1 0.0180(4) 0.0180(4) 0.0130(5) -0.0011(3) 0.0011(3) -0.0017(5)
Al2 0.0216(5) 0.0160(4) 0.0142(4) -0.0016(3) 0.0021(3) -0.0015(3)
Al3 0.0230(7) 0.0127(6) 0.0154(5) 0.000 0.000 -0.0020(5)
O8 0.0235(11) 0.0174(10) 0.0163(9) -0.0032(8) 0.0017(8) -0.0021(8)
O2 0.0289(12) 0.0184(11) 0.0170(9) -0.0005(8) -0.0031(9) -0.0051(9)
O7 0.0234(11) 0.0255(12) 0.0153(9) 0.0021(8) 0.0014(8) -0.0048(9)
O1 0.0301(13) 0.0245(12) 0.0193(10) 0.0044(9) -0.0049(9) -0.0075(10)
C1 0.0305(17) 0.0121(13) 0.0199(13) 0.0002(11) -0.0035(12) -0.0019(12)
C2 0.0366(19) 0.0176(15) 0.0212(14) 0.0045(11) -0.0067(13) -0.0094(14)
C14 0.041(2) 0.0203(16) 0.0238(15) 0.0052(12) -0.0100(14) -0.0061(15)
C3 0.040(2) 0.0263(17) 0.0242(15) 0.0072(13) -0.0090(14) -0.0145(16)
C25 0.0262(16) 0.0163(14) 0.0170(12) 0.0008(11) -0.0035(11) -0.0001(12)
C4 0.045(2) 0.0311(19) 0.0217(15) 0.0081(13) -0.0080(15) -0.0152(17)
C18 0.0219(15) 0.0203(15) 0.0185(13) 0.0028(11) 0.0040(11) 0.0042(12)
C24 0.0333(18) 0.0169(15) 0.0225(14) 0.0004(11) -0.0085(13) -0.0010(13)
C8 0.049(2) 0.0235(17) 0.0249(15) 0.0076(13) -0.0165(15) -0.0137(16)
C26 0.0318(19) 0.0173(15) 0.0321(16) 0.0015(13) -0.0108(14) 0.0000(13)
C19 0.045(2) 0.0198(16) 0.0211(14) 0.0031(12) -0.0018(14) 0.0021(15)
C17 0.0259(16) 0.0207(15) 0.0202(13) 0.0046(12) 0.0013(12) -0.0001(12)
C7 0.040(2) 0.0282(18) 0.0232(15) 0.0094(13) -0.0074(14) -0.0122(16)
C10 0.049(2) 0.0189(16) 0.0263(15) 0.0051(13) -0.0112(15) -0.0074(15)
C5 0.045(2) 0.0208(17) 0.0250(15) 0.0072(13) -0.0134(15) -0.0111(15)
C20 0.051(2) 0.0180(16) 0.0244(15) 0.0009(13) -0.0082(15) 0.0001(15)
C27 0.036(2) 0.0203(17) 0.0373(18) 0.0024(14) -0.0188(16) -0.0031(15)
C9 0.051(2) 0.0216(17) 0.0275(16) 0.0066(14) -0.0126(16) -0.0138(16)
C16 0.041(2) 0.0237(17) 0.0208(14) 0.0024(12) 0.0009(14) -0.0004(15)
C11 0.051(2) 0.0192(16) 0.0256(15) 0.0053(13) -0.0174(15) -0.0083(15)
C15 0.053(2) 0.0253(18) 0.0176(13) 0.0045(12) -0.0047(14) -0.0071(16)
C22 0.045(2) 0.0140(15) 0.0403(19) 0.0042(14) -0.0187(17) -0.0017(15)
C21 0.042(2) 0.0177(16) 0.0285(16) 0.0033(12) -0.0145(15) -0.0069(14)
C23 0.037(2) 0.0194(16) 0.0369(18) 0.0018(14) -0.0195(16) -0.0019(14)
C13 0.048(2) 0.0208(17) 0.0306(17) 0.0087(14) -0.0147(16) -0.0112(16)
C12 0.045(2) 0.0181(16) 0.0335(17) 0.0045(14) -0.0151(16) -0.0077(15)
C6 0.039(2) 0.0290(19) 0.0306(17) 0.0099(14) -0.0129(15) -0.0142(16)
O5 0.0278(12) 0.0166(11) 0.0244(10) -0.0022(8) -0.0095(9) 0.0004(9)
O3 0.0271(12) 0.0192(11) 0.0188(9) 0.0004(8) 0.0012(9) 0.0046(9)
O6 0.0250(12) 0.0130(10) 0.0236(10) 0.0000(8) -0.0038(9) -0.0002(8)
O4 0.0295(12) 0.0184(11) 0.0172(9) 0.0031(8) 0.0049(9) 0.0055(9)
N2G 0.0299(16) 0.0213(14) 0.0289(14) -0.0012(11) 0.0007(12) 0.0015(12)
C3G 0.046(2) 0.039(2) 0.046(2) 0.0094(19) 0.0073(19) 0.017(2)
C2G 0.056(3) 0.061(3) 0.063(3) 0.019(3) 0.018(3) 0.039(3)
Br1G 0.1348(9) 0.1624(10) 0.1461(9) 0.0845(8) 0.0801(7) 0.1236(8)
N1G 0.0260(15) 0.0314(16) 0.0233(12) -0.0025(11) -0.0027(11) 0.0083(12)
C1G 0.040(2) 0.064(3) 0.045(2) 0.012(2) 0.0128(19) 0.021(2)
C4G 0.071(4) 0.050(3) 0.064(3) 0.022(3) 0.014(3) 0.032(3)

loop_
_atom_type_symbol
_atom_type_description
_atom_type_scat_dispersion_real
_atom_type_scat_dispersion_imag
_atom_type_scat_source
C C 0.0037 0.0017 'International Tables Vol C Tables 4.2.6.8 and 6.1.1.4'
H H 0.0000 0.0000 'International Tables Vol C Tables 4.2.6.8 and 6.1.1.4'
Al Al 0.0674 0.0545 'International Tables Vol C Tables 4.2.6.8 and 6.1.1.4'
Br Br -0.2901 2.4595 'International Tables Vol C Tables 4.2.6.8 and 6.1.1.4'
N N 0.0070 0.0034 'International Tables Vol C Tables 4.2.6.8 and 6.1.1.4'
O O 0.0123 0.0065 'International Tables Vol C Tables 4.2.6.8 and 6.1.1.4'

loop_
_geom_angle_atom_site_label_1
_geom_angle_atom_site_label_2
_geom_angle_atom_site_label_3
_geom_angle
_geom_angle_site_symmetry_1
_geom_angle_site_symmetry_3
O7 Al1 O7 92.49(15) . 7
O7 Al1 O4 173.72(10) . 4_554
O7 Al1 O4 90.08(10) . 6
O7 Al1 O4 90.08(10) 7 4_554
O7 Al1 O4 173.72(10) 7 6
O7 Al1 N1G 90.93(12) 7 .
O7 Al1 N1G 85.87(12) 7 7
O7 Al1 N1G 90.93(12) . 7
O7 Al1 N1G 85.88(12) . .
O4 Al1 O4 87.94(15) 6 4_554
O4 Al1 N1G 88.36(12) 4_554 .
O4 Al1 N1G 94.97(12) 4_554 7
O4 Al1 N1G 88.36(12) 6 7
O4 Al1 N1G 94.97(12) 6 .
N1G Al1 N1G 175.4(2) . 7
O8 Al2 O1 91.46(11) . .
O8 Al2 O5 91.76(10) . 5_455
O8 Al2 O3 175.52(11) . 6
O8 Al2 N2G 94.25(12) . .
O7 Al2 O8 93.58(10) . .
O7 Al2 O1 174.80(12) . .
O7 Al2 O5 90.88(11) . 5_455
O7 Al2 O3 89.64(10) . 6
O7 Al2 N2G 86.16(12) . .
O1 Al2 O5 90.25(11) . 5_455
O1 Al2 O3 85.40(10) . 6
O1 Al2 N2G 92.19(12) . .
O5 Al2 N2G 173.45(12) 5_455 .
O3 Al2 O5 85.06(11) 6 5_455
O3 Al2 N2G 89.07(12) 6 .
O8 Al3 O8 92.10(14) . 3
O8 Al3 O2 176.44(11) . 3
O8 Al3 O2 176.44(11) 3 .
O8 Al3 O2 91.46(10) . .
O8 Al3 O2 91.46(10) 3 3
O8 Al3 O6 93.00(10) . 5_455
O8 Al3 O6 90.24(10) 3 5_455
O8 Al3 O6 90.24(10) . 6_545
O8 Al3 O6 93.00(10) 3 6_545
O2 Al3 O2 84.98(15) 3 .
O2 Al3 O6 89.52(10) 3 6_545
O2 Al3 O6 89.51(10) . 5_455
O2 Al3 O6 87.04(10) 3 5_455
O2 Al3 O6 87.04(10) . 6_545
O6 Al3 O6 175.33(15) 5_455 6_545
Al2 O8 Al3 126.50(12) . .
C1 O2 Al3 134.9(2) . .
Al2 O7 Al1 120.99(13) . .
C1 O1 Al2 129.9(2) . .
O2 C1 C2 117.1(3) . .
O1 C1 O2 125.8(3) . .
O1 C1 C2 117.1(3) . .
C3 C2 C1 120.3(3) . .
C3 C2 C7 119.9(3) . .
C7 C2 C1 119.8(3) . .
C20 C14 C10 121.9(3) . .
C15 C14 C10 120.1(3) . .
C15 C14 C20 118.0(3) . .
C4 C3 C2 120.0(3) . .
O5 C25 C24 116.6(3) . .
O5 C25 O6 125.9(3) . .
O6 C25 C24 117.5(3) . .
C3 C4 C5 120.9(3) . .
O3 C18 C17 116.2(3) . .
O3 C18 O4 125.7(3) . .
O4 C18 C17 118.1(3) . .
C26 C24 C25 120.7(3) . .
C23 C24 C25 120.0(3) . .
C23 C24 C26 119.3(3) . .
C9 C8 C5 120.1(3) . .
C13 C8 C5 121.6(3) . .
C13 C8 C9 118.2(3) . .
C27 C26 C24 120.4(3) . .
C17 C19 C20 119.9(3) . .
C19 C17 C18 121.7(3) . .
C19 C17 C16 120.2(3) . .
C16 C17 C18 118.1(3) . .
C6 C7 C2 119.7(3) . .
C9 C10 C14 120.3(3) . .
C9 C10 C11 118.4(3) . .
C11 C10 C14 121.2(3) . .
C4 C5 C8 121.3(3) . .
C4 C5 C6 118.6(3) . .
C6 C5 C8 120.0(3) . .
C19 C20 C14 120.8(3) . .
C26 C27 C21 120.7(3) . .
C10 C9 C8 121.9(3) . .
C15 C16 C17 119.6(3) . .
C12 C11 C10 120.6(3) . .
C16 C15 C14 121.5(3) . .
C23 C22 C21 121.2(3) . .
C27 C21 C12 120.7(3) . .
C22 C21 C27 118.2(3) . .
C22 C21 C12 121.1(3) . .
C22 C23 C24 120.2(3) . .
C8 C13 C12 121.7(3) . .
C11 C12 C21 120.4(3) . .
C11 C12 C13 119.2(3) . .
C13 C12 C21 120.3(3) . .
C7 C6 C5 120.9(3) . .
C25 O5 Al2 135.7(2) . 5
C18 O3 Al2 132.7(2) . 6_545
C25 O6 Al3 128.8(2) . 5
C18 O4 Al1 126.3(2) . 2_545
C3G N2G Al2 137.6(3) . .
C3G N2G N1G 108.6(3) . .
N1G N2G Al2 113.6(2) . .
N2G C3G C2G 107.8(4) . .
N2G C3G C4G 123.1(4) . .
C2G C3G C4G 129.1(4) . .
C3G C2G Br1G 126.4(4) . .
C1G C2G C3G 107.0(4) . .
C1G C2G Br1G 126.6(4) . .
N2G N1G Al1 118.9(2) . .
C1G N1G Al1 131.7(3) . .
C1G N1G N2G 107.3(3) . .
N1G C1G C2G 109.4(4) . .

loop_
_geom_bond_atom_site_label_1
_geom_bond_atom_site_label_2
_geom_bond_distance
_geom_bond_site_symmetry_2
Al1 O7 1.858(2) .
Al1 O7 1.858(2) 7
Al1 O4 1.900(2) 4_554
Al1 O4 1.900(2) 6
Al1 N1G 1.998(3) .
Al1 N1G 1.998(3) 7
Al2 O8 1.847(2) .
Al2 O7 1.842(2) .
Al2 O1 1.883(2) .
Al2 O5 1.913(2) 5_455
Al2 O3 1.894(2) 6
Al2 N2G 1.992(3) .
Al3 O8 1.853(2) 3
Al3 O8 1.853(2) .
Al3 O2 1.894(2) .
Al3 O2 1.894(2) 3
Al3 O6 1.905(2) 5_455
Al3 O6 1.905(2) 6_545
O2 C1 1.264(4) .
O1 C1 1.252(4) .
C1 C2 1.492(4) .
C2 C3 1.390(5) .
C2 C7 1.393(5) .
C14 C10 1.471(5) .
C14 C20 1.405(5) .
C14 C15 1.394(5) .
C3 C4 1.385(5) .
C25 C24 1.493(5) .
C25 O5 1.255(4) .
C25 O6 1.268(4) .
C4 C5 1.390(5) .
C18 C17 1.500(4) .
C18 O3 1.251(4) .
C18 O4 1.261(4) .
C24 C26 1.392(5) .
C24 C23 1.391(5) .
C8 C5 1.481(4) .
C8 C9 1.399(5) .
C8 C13 1.389(5) .
C26 C27 1.379(5) .
C19 C17 1.384(5) .
C19 C20 1.386(5) .
C17 C16 1.392(4) .
C7 C6 1.383(5) .
C10 C9 1.392(5) .
C10 C11 1.413(5) .
C5 C6 1.403(5) .
C27 C21 1.403(5) .
C16 C15 1.380(5) .
C11 C12 1.393(5) .
C22 C21 1.393(5) .
C22 C23 1.378(5) .
C21 C12 1.480(5) .
C13 C12 1.393(5) .
N2G C3G 1.329(5) .
N2G N1G 1.403(4) .
C3G C2G 1.391(7) .
C3G C4G 1.476(7) .
C2G Br1G 1.873(5) .
C2G C1G 1.373(7) .
N1G C1G 1.324(5) .
